data_7116914
loop_
_publ_author_name
'Likui Xiang'
'Yanning Niu'
'Xiaobo Pang'
'Xiaodong Yang'
'Rulong Yan'

_publ_section_title
;
 I2-catalyzed synthesis of substituted imidazoles from vinyl azides and
 benzylamines
;
_journal_name_full Chem.Commun.
_journal_page_first 6598
_journal_paper_doi 10.1039/C5cc01155H
_journal_volume 51
_journal_year 2015
_chemical_formula_moiety 'C22 H19 N2'
_chemical_formula_sum 'C22 H19 N2'
_chemical_formula_weight 311.39
_chemical_name_systematic
;
 ? 
;
_space_group_crystal_system monoclinic
_space_group_IT_number 14
_space_group_name_Hall '-P 2yn'
_space_group_name_H-M_alt 'P 1 21/n 1'
_symmetry_space_group_name_Hall '-P 2yn'
_symmetry_space_group_name_H-M 'P 1 21/n 1'
_atom_sites_solution_hydrogens geom
_atom_sites_solution_primary iterative
_atom_sites_solution_secondary difmap
_audit_block_doi 10.5517/cc14482m
_audit_creation_date 2014-12-05
_audit_creation_method
;
Olex2 1.2
(compiled 2014.11.28 svn.r3106 for OlexSys, GUI svn.r4959)
;
_audit_update_record
;
2015-02-02 deposited with the CCDC.
2015-03-10 downloaded from the CCDC.
;
_cell_angle_alpha 90.00
_cell_angle_beta 97.059(3)
_cell_angle_gamma 90.00
_cell_formula_units_Z 4
_cell_length_a 9.7108(3)
_cell_length_b 11.3687(3)
_cell_length_c 14.8851(5)
_cell_measurement_reflns_used 2030
_cell_measurement_temperature 291.89(10)
_cell_measurement_theta_max 27.6240
_cell_measurement_theta_min 3.8370
_cell_volume 1630.85(9)
_computing_cell_refinement
;
CrysAlisPro, Agilent Technologies,
Version 1.171.36.32 (release 02-08-2013 CrysAlis171 .NET)
(compiled Aug  2 2013,16:46:58)
;
_computing_data_collection
;
CrysAlisPro, Agilent Technologies,
Version 1.171.36.32 (release 02-08-2013 CrysAlis171 .NET)
(compiled Aug  2 2013,16:46:58)
;
_computing_data_reduction
;
CrysAlisPro, Agilent Technologies,
Version 1.171.36.32 (release 02-08-2013 CrysAlis171 .NET)
(compiled Aug  2 2013,16:46:58)
;
_computing_molecular_graphics 'Olex2 (Dolomanov et al., 2009)'
_computing_publication_material 'Olex2 (Dolomanov et al., 2009)'
_computing_structure_refinement 'ShelXL (Sheldrick, 2008)'
_computing_structure_solution
;
Superflip (Palatinus & Chapuis, 2007;Palatinus & van der Lee, 2008;
Palatinus et al., 2012)
;
_diffrn_ambient_temperature 291.89(10)
_diffrn_detector_area_resol_mean 16.0733
_diffrn_measured_fraction_theta_full 0.998
_diffrn_measured_fraction_theta_max 0.998
_diffrn_measurement_details
;
  1 omega   40.00   77.00   1.0000    6.0000
omega____ theta____ kappa____ phi______ frames
    -       19.7946 -178.0000   90.0000 37

  2 omega   38.00   96.00   1.0000    6.0000
omega____ theta____ kappa____ phi______ frames
    -       19.7946 -178.0000  150.0000 58

  3 omega   -3.00   45.00   1.0000    6.0000
omega____ theta____ kappa____ phi______ frames
    -       19.7946  -99.0000  -60.0000 48

  4 omega  -51.00   45.00   1.0000    6.0000
omega____ theta____ kappa____ phi______ frames
    -       19.7946  -38.0000  150.0000 96
;
_diffrn_measurement_device_type 'SuperNova, Dual, Cu at zero, Eos'
_diffrn_measurement_method '\w scans'
_diffrn_orient_matrix_UB_11 0.0651463000
_diffrn_orient_matrix_UB_12 -0.0244277000
_diffrn_orient_matrix_UB_13 0.0171470000
_diffrn_orient_matrix_UB_21 -0.0334458000
_diffrn_orient_matrix_UB_22 -0.0525786000
_diffrn_orient_matrix_UB_23 0.0110945000
_diffrn_orient_matrix_UB_31 0.0072167000
_diffrn_orient_matrix_UB_32 -0.0230781000
_diffrn_orient_matrix_UB_33 -0.0434552000
_diffrn_radiation_monochromator mirror
_diffrn_radiation_type MoK\a
_diffrn_radiation_wavelength 0.71073
_diffrn_reflns_av_R_equivalents 0.0274
_diffrn_reflns_av_unetI/netI 0.0460
_diffrn_reflns_limit_h_max 11
_diffrn_reflns_limit_h_min -11
_diffrn_reflns_limit_k_max 12
_diffrn_reflns_limit_k_min -14
_diffrn_reflns_limit_l_max 10
_diffrn_reflns_limit_l_min -18
_diffrn_reflns_number 7034
_diffrn_reflns_theta_full 26.00
_diffrn_reflns_theta_max 26.02
_diffrn_reflns_theta_min 3.58
_diffrn_source 'SuperNova (Mo) X-ray Source'
_exptl_absorpt_coefficient_mu 0.075
_exptl_absorpt_correction_T_max 1.00000
_exptl_absorpt_correction_T_min 0.91241
_exptl_absorpt_correction_type multi-scan
_exptl_absorpt_process_details
;
CrysAlisPro, Agilent Technologies,
Version 1.171.36.32 (release 02-08-2013 CrysAlis171 .NET)
(compiled Aug  2 2013,16:46:58)
Empirical absorption correction using spherical harmonics,
 implemented in SCALE3 ABSPACK scaling algorithm.
;
_exptl_crystal_colour 'clear light colourless'
_exptl_crystal_colour_lustre clear
_exptl_crystal_colour_modifier light
_exptl_crystal_colour_primary colourless
_exptl_crystal_density_diffrn 1.268
_exptl_crystal_density_method 'not measured'
_exptl_crystal_description block
_exptl_crystal_F_000 660
_exptl_crystal_size_max 0.28
_exptl_crystal_size_mid 0.27
_exptl_crystal_size_min 0.26
_refine_diff_density_max 0.184
_refine_diff_density_min -0.666
_refine_diff_density_rms 0.052
_refine_ls_extinction_method none
_refine_ls_goodness_of_fit_ref 1.092
_refine_ls_hydrogen_treatment constr
_refine_ls_matrix_type full
_refine_ls_number_parameters 217
_refine_ls_number_reflns 3201
_refine_ls_number_restraints 0
_refine_ls_restrained_S_all 1.092
_refine_ls_R_factor_all 0.0694
_refine_ls_R_factor_gt 0.0537
_refine_ls_shift/su_max 0.000
_refine_ls_shift/su_mean 0.000
_refine_ls_structure_factor_coef Fsqd
_refine_ls_weighting_details 'calc w=1/[\s^2^(Fo^2^)+(0.0520P)^2^+0.7523P] where P=(Fo^2^+2Fc^2^)/3'
_refine_ls_weighting_scheme calc
_refine_ls_wR_factor_gt 0.1282
_refine_ls_wR_factor_ref 0.1422
_reflns_number_gt 2538
_reflns_number_total 3201
_reflns_threshold_expression >2sigma(I)
_cod_data_source_file c5cc01155h3.cif
_cod_data_source_block yanrl1205
_cod_original_cell_volume 1630.84(8)
_cod_database_code 7116914
_reflns_odcompleteness_completeness 99.66
_reflns_odcompleteness_iscentric 1
_reflns_odcompleteness_theta 26.32
_olex2_refinement_description
;
1. Fixed Uiso
 At 1.2 times of:
  All C(H) groups, All C(H,H) groups, All N(H) groups
2.a Secondary CH2 refined with riding coordinates:
 C16(H16A,H16B)
2.b Aromatic/amide H refined with riding coordinates:
 N1(H1), C3(H3), C5(H5), C6(H6), C7(H7), C8(H8), C9(H9), C11(H11), C12(H12),
 C13(H13), C14(H14), C15(H15), C18(H18), C19(H19), C20(H20), C21(H21), C22(H22)
;
_olex2_date_sample_data_collection 2014-12-05
_olex2_submission_special_instructions 'No special instructions were received'

loop_
_space_group_symop_id
_space_group_symop_operation_xyz
1 'x, y, z'
2 '-x+1/2, y+1/2, -z+1/2'
3 '-x, -y, -z'
4 'x-1/2, -y-1/2, z-1/2'

loop_
_atom_site_label
_atom_site_type_symbol
_atom_site_fract_x
_atom_site_fract_y
_atom_site_fract_z
_atom_site_U_iso_or_equiv
_atom_site_adp_type
_atom_site_occupancy
_atom_site_calc_flag
_atom_site_disorder_assembly
_atom_site_disorder_group
_atom_site_refinement_flags_posn
N1 N 0.52548(15) 0.49763(13) 0.84047(11) 0.0223(4) Uani 1 d . . .
H1 H 0.4945 0.5435 0.7966 0.027 Uiso 1 calc . . R
N2 N 0.53970(15) 0.35554(13) 0.94286(11) 0.0222(4) Uani 1 d . . .
C1 C 0.65508(18) 0.50050(16) 0.88901(13) 0.0211(4) Uani 1 d . . .
C2 C 0.45764(18) 0.41071(16) 0.87420(13) 0.0211(4) Uani 1 d . . .
C3 C 0.66535(19) 0.41310(16) 0.95204(13) 0.0231(4) Uani 1 d . . .
H3 H 0.7424 0.3957 0.9934 0.028 Uiso 1 calc . . R
C4 C 0.75813(18) 0.58999(16) 0.87240(13) 0.0228(4) Uani 1 d . . .
C5 C 0.86572(19) 0.62128(17) 0.93910(14) 0.0274(5) Uani 1 d . . .
H5 H 0.8744 0.5833 0.9948 0.033 Uiso 1 calc . . R
C6 C 0.9599(2) 0.70846(19) 0.92315(15) 0.0324(5) Uani 1 d . . .
H6 H 1.0317 0.7279 0.9679 0.039 Uiso 1 calc . . R
C7 C 0.9470(2) 0.76626(18) 0.84100(16) 0.0338(5) Uani 1 d . . .
H7 H 1.0095 0.8252 0.8305 0.041 Uiso 1 calc . . R
C8 C 0.8411(2) 0.73643(18) 0.77441(16) 0.0323(5) Uani 1 d . . .
H8 H 0.8321 0.7756 0.7191 0.039 Uiso 1 calc . . R
C9 C 0.74783(19) 0.64823(17) 0.78959(14) 0.0277(5) Uani 1 d . . .
H9 H 0.6777 0.6278 0.7439 0.033 Uiso 1 calc . . R
C10 C 0.31056(18) 0.38502(16) 0.84457(13) 0.0223(4) Uani 1 d . . .
C11 C 0.22116(19) 0.48083(17) 0.82560(13) 0.0230(4) Uani 1 d . . .
H11 H 0.2563 0.5570 0.8303 0.028 Uiso 1 calc . . R
C12 C 0.0808(2) 0.46295(18) 0.79989(13) 0.0276(5) Uani 1 d . . .
H12 H 0.0221 0.5272 0.7880 0.033 Uiso 1 calc . . R
C13 C 0.0276(2) 0.35051(18) 0.79188(15) 0.0324(5) Uani 1 d . . .
H13 H -0.0671 0.3389 0.7760 0.039 Uiso 1 calc . . R
C14 C 0.1155(2) 0.25508(19) 0.80753(15) 0.0336(5) Uani 1 d . . .
H14 H 0.0800 0.1792 0.8007 0.040 Uiso 1 calc . . R
C15 C 0.2563(2) 0.27177(17) 0.83337(14) 0.0279(5) Uani 1 d . . .
H15 H 0.3148 0.2071 0.8433 0.034 Uiso 1 calc . . R
C16 C 0.50574(19) 0.26303(16) 1.00546(14) 0.0250(4) Uani 1 d . . .
H16A H 0.4108 0.2375 0.9885 0.030 Uiso 1 calc . . R
H16B H 0.5125 0.2949 1.0663 0.030 Uiso 1 calc . . R
C17 C 0.60152(19) 0.15856(16) 1.00474(13) 0.0235(4) Uani 1 d . . .
C18 C 0.6880(2) 0.12768(17) 1.08200(14) 0.0286(5) Uani 1 d . . .
H18 H 0.6867 0.1715 1.1347 0.034 Uiso 1 calc . . R
C19 C 0.7768(2) 0.03207(18) 1.08172(16) 0.0345(5) Uani 1 d . . .
H19 H 0.8338 0.0116 1.1342 0.041 Uiso 1 calc . . R
C20 C 0.7806(2) -0.03233(19) 1.00400(17) 0.0384(6) Uani 1 d . . .
H20 H 0.8410 -0.0958 1.0036 0.046 Uiso 1 calc . . R
C21 C 0.6948(2) -0.0025(2) 0.92675(16) 0.0402(6) Uani 1 d . . .
H21 H 0.6971 -0.0461 0.8741 0.048 Uiso 1 calc . . R
C22 C 0.6052(2) 0.09194(19) 0.92712(14) 0.0338(5) Uani 1 d . . .
H22 H 0.5469 0.1109 0.8748 0.041 Uiso 1 calc . . R

loop_
_atom_site_aniso_label
_atom_site_aniso_U_11
_atom_site_aniso_U_22
_atom_site_aniso_U_33
_atom_site_aniso_U_23
_atom_site_aniso_U_13
_atom_site_aniso_U_12
N1 0.0223(8) 0.0191(8) 0.0254(9) 0.0047(7) 0.0023(7) 0.0029(6)
N2 0.0223(8) 0.0196(8) 0.0246(8) 0.0032(7) 0.0026(7) 0.0012(6)
C1 0.0193(9) 0.0201(9) 0.0243(10) -0.0024(8) 0.0039(7) 0.0026(7)
C2 0.0232(9) 0.0167(9) 0.0236(10) -0.0013(8) 0.0035(8) 0.0028(7)
C3 0.0189(9) 0.0234(10) 0.0261(10) -0.0007(8) -0.0001(8) 0.0016(7)
C4 0.0199(9) 0.0186(9) 0.0307(11) -0.0020(8) 0.0059(8) 0.0028(7)
C5 0.0274(10) 0.0284(11) 0.0269(11) -0.0024(9) 0.0057(9) 0.0006(8)
C6 0.0240(10) 0.0325(12) 0.0407(13) -0.0096(10) 0.0039(9) -0.0035(8)
C7 0.0278(11) 0.0246(11) 0.0511(14) -0.0001(10) 0.0124(10) -0.0042(8)
C8 0.0290(11) 0.0275(11) 0.0419(13) 0.0086(10) 0.0104(10) 0.0030(9)
C9 0.0213(9) 0.0267(11) 0.0351(12) 0.0037(9) 0.0036(8) 0.0024(8)
C10 0.0213(9) 0.0243(10) 0.0216(10) 0.0011(8) 0.0035(8) 0.0011(7)
C11 0.0243(10) 0.0218(10) 0.0228(10) 0.0001(8) 0.0025(8) 0.0012(7)
C12 0.0248(10) 0.0284(11) 0.0292(11) 0.0021(9) 0.0016(8) 0.0052(8)
C13 0.0208(10) 0.0367(12) 0.0382(12) 0.0042(10) -0.0028(9) -0.0033(9)
C14 0.0301(11) 0.0254(11) 0.0438(13) 0.0043(10) -0.0010(10) -0.0069(9)
C15 0.0271(10) 0.0204(10) 0.0355(12) 0.0031(9) 0.0006(9) 0.0019(8)
C16 0.0260(10) 0.0229(10) 0.0272(10) 0.0046(9) 0.0070(8) 0.0001(8)
C17 0.0245(9) 0.0185(10) 0.0283(10) 0.0016(8) 0.0059(8) -0.0020(7)
C18 0.0336(11) 0.0228(10) 0.0287(11) 0.0012(9) 0.0017(9) -0.0021(8)
C19 0.0343(11) 0.0265(11) 0.0404(13) 0.0060(10) -0.0048(10) 0.0020(9)
C20 0.0385(12) 0.0233(11) 0.0542(15) 0.0033(11) 0.0095(11) 0.0069(9)
C21 0.0550(15) 0.0306(12) 0.0361(13) -0.0068(10) 0.0106(11) 0.0071(10)
C22 0.0431(12) 0.0313(12) 0.0260(11) -0.0016(9) 0.0000(10) 0.0071(9)

loop_
_atom_type_symbol
_atom_type_description
_atom_type_scat_dispersion_real
_atom_type_scat_dispersion_imag
_atom_type_scat_source
C C 0.0033 0.0016 'International Tables Vol C Tables 4.2.6.8 and 6.1.1.4'
H H 0.0000 0.0000 'International Tables Vol C Tables 4.2.6.8 and 6.1.1.4'
N N 0.0061 0.0033 'International Tables Vol C Tables 4.2.6.8 and 6.1.1.4'

loop_
_geom_angle_atom_site_label_1
_geom_angle_atom_site_label_2
_geom_angle_atom_site_label_3
_geom_angle
_geom_angle_site_symmetry_1
_geom_angle_site_symmetry_3
C1 N1 H1 126.7 . .
C2 N1 H1 126.7 . .
C2 N1 C1 106.59(15) . .
C2 N2 C3 106.50(15) . .
C2 N2 C16 130.26(16) . .
C3 N2 C16 122.86(16) . .
N1 C1 C4 121.82(16) . .
C3 C1 N1 109.28(16) . .
C3 C1 C4 128.87(17) . .
N1 C2 N2 110.80(16) . .
N1 C2 C10 123.07(16) . .
N2 C2 C10 125.99(17) . .
N2 C3 H3 126.6 . .
C1 C3 N2 106.83(16) . .
C1 C3 H3 126.6 . .
C5 C4 C1 121.50(18) . .
C9 C4 C1 120.15(17) . .
C9 C4 C5 118.33(17) . .
C4 C5 H5 119.6 . .
C6 C5 C4 120.76(19) . .
C6 C5 H5 119.6 . .
C5 C6 H6 120.0 . .
C7 C6 C5 120.08(19) . .
C7 C6 H6 120.0 . .
C6 C7 H7 120.1 . .
C6 C7 C8 119.85(19) . .
C8 C7 H7 120.1 . .
C7 C8 H8 119.9 . .
C7 C8 C9 120.3(2) . .
C9 C8 H8 119.9 . .
C4 C9 H9 119.7 . .
C8 C9 C4 120.70(19) . .
C8 C9 H9 119.7 . .
C11 C10 C2 117.46(17) . .
C15 C10 C2 123.93(17) . .
C15 C10 C11 118.61(17) . .
C10 C11 H11 119.8 . .
C12 C11 C10 120.43(18) . .
C12 C11 H11 119.8 . .
C11 C12 H12 119.8 . .
C13 C12 C11 120.37(18) . .
C13 C12 H12 119.8 . .
C12 C13 H13 120.1 . .
C12 C13 C14 119.74(18) . .
C14 C13 H13 120.1 . .
C13 C14 H14 119.8 . .
C13 C14 C15 120.44(19) . .
C15 C14 H14 119.8 . .
C10 C15 H15 119.8 . .
C14 C15 C10 120.33(18) . .
C14 C15 H15 119.8 . .
N2 C16 H16A 109.2 . .
N2 C16 H16B 109.2 . .
N2 C16 C17 111.85(15) . .
H16A C16 H16B 107.9 . .
C17 C16 H16A 109.2 . .
C17 C16 H16B 109.2 . .
C18 C17 C16 120.36(18) . .
C18 C17 C22 118.63(18) . .
C22 C17 C16 121.01(18) . .
C17 C18 H18 119.7 . .
C17 C18 C19 120.7(2) . .
C19 C18 H18 119.7 . .
C18 C19 H19 120.0 . .
C20 C19 C18 120.1(2) . .
C20 C19 H19 120.0 . .
C19 C20 H20 120.1 . .
C19 C20 C21 119.7(2) . .
C21 C20 H20 120.1 . .
C20 C21 H21 119.9 . .
C20 C21 C22 120.3(2) . .
C22 C21 H21 119.9 . .
C17 C22 H22 119.7 . .
C21 C22 C17 120.6(2) . .
C21 C22 H22 119.7 . .

loop_
_geom_bond_atom_site_label_1
_geom_bond_atom_site_label_2
_geom_bond_distance
_geom_bond_site_symmetry_2
N1 H1 0.8600 .
N1 C1 1.373(2) .
N1 C2 1.321(2) .
N2 C2 1.368(2) .
N2 C3 1.376(2) .
N2 C16 1.469(2) .
C1 C3 1.362(3) .
C1 C4 1.469(3) .
C2 C10 1.471(3) .
C3 H3 0.9300 .
C4 C5 1.396(3) .
C4 C9 1.392(3) .
C5 H5 0.9300 .
C5 C6 1.389(3) .
C6 H6 0.9300 .
C6 C7 1.380(3) .
C7 H7 0.9300 .
C7 C8 1.380(3) .
C8 H8 0.9300 .
C8 C9 1.388(3) .
C9 H9 0.9300 .
C10 C11 1.400(3) .
C10 C15 1.393(3) .
C11 H11 0.9300 .
C11 C12 1.385(3) .
C12 H12 0.9300 .
C12 C13 1.378(3) .
C13 H13 0.9300 .
C13 C14 1.382(3) .
C14 H14 0.9300 .
C14 C15 1.387(3) .
C15 H15 0.9300 .
C16 H16A 0.9700 .
C16 H16B 0.9700 .
C16 C17 1.509(3) .
C17 C18 1.384(3) .
C17 C22 1.386(3) .
C18 H18 0.9300 .
C18 C19 1.388(3) .
C19 H19 0.9300 .
C19 C20 1.373(3) .
C20 H20 0.9300 .
C20 C21 1.377(3) .
C21 H21 0.9300 .
C21 C22 1.383(3) .
C22 H22 0.9300 .

loop_
_geom_torsion_atom_site_label_1
_geom_torsion_atom_site_label_2
_geom_torsion_atom_site_label_3
_geom_torsion_atom_site_label_4
_geom_torsion
_geom_torsion_site_symmetry_1
_geom_torsion_site_symmetry_2
_geom_torsion_site_symmetry_3
_geom_torsion_site_symmetry_4
N1 C1 C3 N2 -0.4(2) . . . .
N1 C1 C4 C5 156.17(18) . . . .
N1 C1 C4 C9 -22.0(3) . . . .
N1 C2 C10 C11 -38.2(3) . . . .
N1 C2 C10 C15 141.0(2) . . . .
N2 C2 C10 C11 137.11(19) . . . .
N2 C2 C10 C15 -43.7(3) . . . .
N2 C16 C17 C18 116.7(2) . . . .
N2 C16 C17 C22 -63.1(2) . . . .
C1 N1 C2 N2 -0.7(2) . . . .
C1 N1 C2 C10 175.20(17) . . . .
C1 C4 C5 C6 -178.12(17) . . . .
C1 C4 C9 C8 177.26(17) . . . .
C2 N1 C1 C3 0.7(2) . . . .
C2 N1 C1 C4 -177.53(17) . . . .
C2 N2 C3 C1 0.0(2) . . . .
C2 N2 C16 C17 126.1(2) . . . .
C2 C10 C11 C12 -178.16(17) . . . .
C2 C10 C15 C14 178.25(19) . . . .
C3 N2 C2 N1 0.5(2) . . . .
C3 N2 C2 C10 -175.30(17) . . . .
C3 N2 C16 C17 -61.9(2) . . . .
C3 C1 C4 C5 -21.7(3) . . . .
C3 C1 C4 C9 160.14(19) . . . .
C4 C1 C3 N2 177.66(18) . . . .
C4 C5 C6 C7 0.7(3) . . . .
C5 C4 C9 C8 -1.0(3) . . . .
C5 C6 C7 C8 -0.6(3) . . . .
C6 C7 C8 C9 -0.3(3) . . . .
C7 C8 C9 C4 1.1(3) . . . .
C9 C4 C5 C6 0.1(3) . . . .
C10 C11 C12 C13 -0.6(3) . . . .
C11 C10 C15 C14 -2.6(3) . . . .
C11 C12 C13 C14 -1.5(3) . . . .
C12 C13 C14 C15 1.6(3) . . . .
C13 C14 C15 C10 0.5(3) . . . .
C15 C10 C11 C12 2.6(3) . . . .
C16 N2 C2 N1 173.41(17) . . . .
C16 N2 C2 C10 -2.4(3) . . . .
C16 N2 C3 C1 -173.61(16) . . . .
C16 C17 C18 C19 -179.71(18) . . . .
C16 C17 C22 C21 179.02(19) . . . .
C17 C18 C19 C20 0.7(3) . . . .
C18 C17 C22 C21 -0.8(3) . . . .
C18 C19 C20 C21 -0.8(3) . . . .
C19 C20 C21 C22 0.1(4) . . . .
C20 C21 C22 C17 0.7(4) . . . .
C22 C17 C18 C19 0.1(3) . . . .
